data_2205419
loop_
_publ_author_name
'Ali, Hapipah M.'
'Puvaneswary, Subramaniam'
'Basirun, Wan Jefri'
'Ng, Seik Weng'

_publ_section_title
;
 3-Hydroxysalicylaldehyde benzoylhydrazone
;
_journal_issue 4
_journal_name_full 'Acta Crystallographica Section E'
_journal_page_first o1013
_journal_page_last o1014
_journal_paper_doi 10.1107/S1600536805007555
_journal_volume 61
_journal_year 2005
_chemical_formula_iupac 'C14 H12 N2 O3'
_chemical_formula_moiety 'C14 H12 N2 O3'
_chemical_formula_sum 'C14 H12 N2 O3'
_chemical_formula_weight 256.26
_chemical_name_systematic
;
3-Hydroxysalicylaldehyde benzoylhydrazone
;
_space_group_IT_number 61
_symmetry_cell_setting orthorhombic
_symmetry_space_group_name_Hall '-P 2ac 2ab'
_symmetry_space_group_name_H-M 'P b c a'
_atom_sites_solution_hydrogens geom
_atom_sites_solution_primary direct
_atom_sites_solution_secondary difmap
_audit_creation_method SHELXL-97
_cell_angle_alpha 90.00
_cell_angle_beta 90.00
_cell_angle_gamma 90.00
_cell_formula_units_Z 8
_cell_length_a 10.6030(6)
_cell_length_b 9.7780(6)
_cell_length_c 25.203(2)
_cell_measurement_reflns_used 3480
_cell_measurement_temperature 295(2)
_cell_measurement_theta_max 23.8
_cell_measurement_theta_min 2.5
_cell_volume 2612.9(3)
_computing_cell_refinement 'SAINT (Bruker, 2001)'
_computing_data_collection 'SMART (Bruker, 2001)'
_computing_data_reduction SAINT
_computing_molecular_graphics 'ORTEPII (Johnson, 1976)'
_computing_publication_material SHELXL97
_computing_structure_refinement 'SHELXL97 (Sheldrick, 1997)'
_computing_structure_solution 'SHELXS97 (Sheldrick, 1997)'
_diffrn_ambient_temperature 295(2)
_diffrn_measured_fraction_theta_full 1.00
_diffrn_measured_fraction_theta_max 1.00
_diffrn_measurement_device_type 'Bruker SMART area-detector'
_diffrn_measurement_method '\f and \w'
_diffrn_radiation_monochromator graphite
_diffrn_radiation_source 'medium-focus sealed tube'
_diffrn_radiation_type MoK\a
_diffrn_radiation_wavelength 0.71073
_diffrn_reflns_av_R_equivalents 0.033
_diffrn_reflns_av_sigmaI/netI 0.027
_diffrn_reflns_limit_h_max 13
_diffrn_reflns_limit_h_min -13
_diffrn_reflns_limit_k_max 12
_diffrn_reflns_limit_k_min -12
_diffrn_reflns_limit_l_max 19
_diffrn_reflns_limit_l_min -32
_diffrn_reflns_number 14751
_diffrn_reflns_theta_full 27.0
_diffrn_reflns_theta_max 27.0
_diffrn_reflns_theta_min 2.5
_diffrn_standards_decay_% 0
_diffrn_standards_interval_count 0
_diffrn_standards_interval_time 0
_diffrn_standards_number 0
_exptl_absorpt_coefficient_mu 0.093
_exptl_absorpt_correction_type none
_exptl_crystal_colour Yellow
_exptl_crystal_density_diffrn 1.303
_exptl_crystal_density_method 'not measured'
_exptl_crystal_description Prism
_exptl_crystal_F_000 1072
_exptl_crystal_size_max 0.39
_exptl_crystal_size_mid 0.31
_exptl_crystal_size_min 0.20
_refine_diff_density_max 0.14
_refine_diff_density_min -0.15
_refine_ls_extinction_method none
_refine_ls_goodness_of_fit_ref 0.992
_refine_ls_hydrogen_treatment mixed
_refine_ls_matrix_type full
_refine_ls_number_parameters 184
_refine_ls_number_reflns 2855
_refine_ls_number_restraints 3
_refine_ls_restrained_S_all 0.992
_refine_ls_R_factor_all 0.0825
_refine_ls_R_factor_gt 0.0400
_refine_ls_shift/su_max 0.001
_refine_ls_shift/su_mean 0.000
_refine_ls_structure_factor_coef Fsqd
_refine_ls_weighting_details 'calc w = 1/[\s^2^(Fo^2^)+(0.0597P)^2^+0.3349P] where P = (Fo^2^+2Fc^2^)/3'
_refine_ls_weighting_scheme calc
_refine_ls_wR_factor_gt 0.1021
_refine_ls_wR_factor_ref 0.1243
_reflns_number_gt 1651
_reflns_number_total 2855
_reflns_threshold_expression I>2\s(I)
_cod_data_source_file bt6624.cif
_cod_data_source_block I
_cod_depositor_comments
;
The following automatic conversions were performed:
'_symmetry_cell_setting' value 'Orthorhombic' changed to 'orthorhombic'
according to '/home/saulius/struct/CIF-dictionaries/cif_core.dic'
dictionary named 'cif_core.dic' version 2.4.1 from
2010-06-29.

'_exptl_absorpt_correction_type' value 'None' changed to
'none' according to '/home/saulius/struct/CIF-dictionaries/cif_core.dic'
dictionary named 'cif_core.dic' version 2.4.1 from 2010-06-29.

Automatic conversion script
Id: cif_fix_enum 1527 2010-12-29 10:47:43Z saulius 

The following automatic conversions were performed:

'_symmetry_cell_setting' value 'Orthorhombic' changed to
'orthorhombic' according to
/home/saulius/struct/CIF-dictionaries/cif_core.dic dictionary named
'cif_core.dic' version 2.4.1 from
2010-06-29.

'_exptl_absorpt_correction_type' value 'None' changed to
'none' according to
/home/saulius/struct/CIF-dictionaries/cif_core.dic dictionary named
'cif_core.dic' version 2.4.1 from 2010-06-29.

Automatic conversion script
Id: cif_fix_values 1715 2011-07-08 13:25:40Z adriana 
;
_cod_database_code 2205419
_cod_database_fobs_code 2205419

loop_
_symmetry_equiv_pos_as_xyz
'x, y, z'
'-x+1/2, -y, z+1/2'
'x+1/2, -y+1/2, -z'
'-x, y+1/2, -z+1/2'
'-x, -y, -z'
'x-1/2, y, -z-1/2'
'-x-1/2, y-1/2, z'
'x, -y-1/2, z-1/2'

loop_
_atom_site_label
_atom_site_fract_x
_atom_site_fract_y
_atom_site_fract_z
_atom_site_U_iso_or_equiv
_atom_site_adp_type
_atom_site_calc_flag
_atom_site_refinement_flags
_atom_site_occupancy
_atom_site_type_symbol
O1 0.5061(2) 0.5996(2) 0.41965(6) 0.0889(5) Uani d D 1 O
O2 0.58010(10) 0.63420(10) 0.52152(5) 0.0649(4) Uani d D 1 O
O3 0.71870(10) 0.58260(10) 0.65676(5) 0.0668(4) Uani d . 1 O
N1 0.69710(10) 0.78550(10) 0.58850(5) 0.0524(4) Uani d . 1 N
N2 0.7490(2) 0.80440(10) 0.63790(5) 0.0520(4) Uani d D 1 N
C1 0.5928(2) 0.7422(2) 0.48773(6) 0.0532(4) Uani d . 1 C
C2 0.5534(2) 0.7225(2) 0.43570(7) 0.0646(5) Uani d . 1 C
C3 0.5631(2) 0.8273(2) 0.39990(8) 0.0796(6) Uani d . 1 C
C4 0.6112(2) 0.9521(2) 0.41513(8) 0.0817(6) Uani d . 1 C
C5 0.6519(2) 0.9720(2) 0.46615(7) 0.0705(5) Uani d . 1 C
C6 0.6443(2) 0.8667(2) 0.50329(6) 0.0540(4) Uani d . 1 C
C7 0.6936(2) 0.8862(2) 0.55645(6) 0.0556(4) Uani d . 1 C
C8 0.7599(2) 0.6950(2) 0.66983(6) 0.0497(4) Uani d . 1 C
C9 0.8237(2) 0.7178(2) 0.72173(6) 0.0504(4) Uani d . 1 C
C10 0.9097(2) 0.8210(2) 0.73034(7) 0.0626(5) Uani d . 1 C
C11 0.9679(2) 0.8325(2) 0.77915(8) 0.0793(6) Uani d . 1 C
C12 0.9412(2) 0.7426(3) 0.81879(8) 0.0830(6) Uani d . 1 C
C13 0.8572(2) 0.6397(3) 0.81063(8) 0.0874(7) Uani d . 1 C
C14 0.7984(2) 0.6268(2) 0.76232(7) 0.0739(6) Uani d . 1 C
H1o 0.509(3) 0.542(2) 0.4454(9) 0.160(10) Uiso d D 1 H
H2o 0.614(2) 0.663(2) 0.5502(6) 0.100(10) Uiso d D 1 H
H2n 0.771(2) 0.8860(10) 0.6468(7) 0.070(10) Uiso d D 1 H
H3 0.5370 0.8141 0.3650 0.096 Uiso calc R 1 H
H4 0.6162 1.0231 0.3907 0.098 Uiso calc R 1 H
H5 0.6847 1.0564 0.4761 0.085 Uiso calc R 1 H
H7 0.7225 0.9718 0.5671 0.067 Uiso calc R 1 H
H10 0.9285 0.8827 0.7034 0.075 Uiso calc R 1 H
H11 1.0258 0.9023 0.7850 0.095 Uiso calc R 1 H
H12 0.9806 0.7515 0.8516 0.100 Uiso calc R 1 H
H13 0.8395 0.5781 0.8377 0.105 Uiso calc R 1 H
H14 0.7411 0.5561 0.7569 0.089 Uiso calc R 1 H

loop_
_atom_site_aniso_label
_atom_site_aniso_U_11
_atom_site_aniso_U_22
_atom_site_aniso_U_33
_atom_site_aniso_U_12
_atom_site_aniso_U_13
_atom_site_aniso_U_23
O1 0.1180(10) 0.0880(10) 0.0610(10) -0.0270(10) -0.0260(10) -0.0030(10)
O2 0.0920(10) 0.0520(10) 0.0500(10) -0.0110(10) -0.0120(10) 0.0030(10)
O3 0.1080(10) 0.0360(10) 0.0570(10) -0.0060(10) -0.0060(10) -0.0050(10)
N1 0.0700(10) 0.0460(10) 0.0410(10) -0.0040(10) -0.0040(10) -0.0010(10)
N2 0.0790(10) 0.0360(10) 0.0410(10) -0.0060(10) -0.0060(10) -0.0030(10)
C1 0.0580(10) 0.0560(10) 0.0460(10) 0.0010(10) -0.0030(10) 0.0030(10)
C2 0.0680(10) 0.0730(10) 0.0530(10) -0.0090(10) -0.0110(10) 0.0020(10)
C3 0.088(2) 0.098(2) 0.0530(10) -0.0150(10) -0.0180(10) 0.0140(10)
C4 0.094(2) 0.089(2) 0.0620(10) -0.0130(10) -0.0140(10) 0.0320(10)
C5 0.0850(10) 0.0640(10) 0.0630(10) -0.0100(10) -0.0090(10) 0.0170(10)
C6 0.0600(10) 0.0540(10) 0.0480(10) 0.0030(10) -0.0020(10) 0.0060(10)
C7 0.0720(10) 0.0440(10) 0.0510(10) -0.0050(10) -0.0010(10) 0.0000(10)
C8 0.0680(10) 0.0360(10) 0.0450(10) 0.0020(10) 0.0030(10) -0.0050(10)
C9 0.0650(10) 0.0420(10) 0.0440(10) 0.0090(10) 0.0030(10) -0.0050(10)
C10 0.0730(10) 0.0550(10) 0.0600(10) 0.0010(10) -0.0080(10) -0.0010(10)
C11 0.082(2) 0.0800(10) 0.0760(10) -0.0030(10) -0.0220(10) -0.0080(10)
C12 0.087(2) 0.109(2) 0.0530(10) 0.0140(10) -0.0170(10) -0.0060(10)
C13 0.101(2) 0.111(2) 0.0500(10) -0.005(2) -0.0050(10) 0.0160(10)
C14 0.092(2) 0.0750(10) 0.0550(10) -0.0110(10) -0.0040(10) 0.0100(10)

loop_
_atom_type_symbol
_atom_type_description
_atom_type_scat_dispersion_real
_atom_type_scat_dispersion_imag
_atom_type_scat_source
C C 0.0033 0.0016 'International Tables Vol C Tables 4.2.6.8 and 6.1.1.4'
H H 0.0000 0.0000 'International Tables Vol C Tables 4.2.6.8 and 6.1.1.4'
N N 0.0061 0.0033 'International Tables Vol C Tables 4.2.6.8 and 6.1.1.4'
O O 0.0106 0.0060 'International Tables Vol C Tables 4.2.6.8 and 6.1.1.4'

loop_
_geom_angle_atom_site_label_1
_geom_angle_atom_site_label_2
_geom_angle_atom_site_label_3
_geom_angle
_geom_angle_publ_flag
C7 N1 N2 118.80(10) no
C8 N2 N1 118.00(10) no
O2 C1 C2 116.9(2) no
O2 C1 C6 122.70(10) no
C2 C1 C6 120.4(2) no
O1 C2 C3 119.4(2) no
O1 C2 C1 120.9(2) no
C3 C2 C1 119.7(2) no
C2 C3 C4 120.5(2) no
C5 C4 C3 120.3(2) no
C4 C5 C6 120.5(2) no
C1 C6 C5 118.7(2) no
C1 C6 C7 121.10(10) no
C5 C6 C7 120.2(2) no
N1 C7 C6 119.6(2) no
O3 C8 N2 121.4(2) no
O3 C8 C9 122.10(10) no
N2 C8 C9 116.50(10) no
C10 C9 C14 118.9(2) no
C10 C9 C8 123.3(2) no
C14 C9 C8 117.7(2) no
C9 C10 C11 119.7(2) no
C12 C11 C10 120.6(2) no
C13 C12 C11 120.24(19) no
C12 C13 C14 120.0(2) no
C13 C14 C9 120.6(2) no
C2 O1 H1o 110(2) no
C1 O2 H2o 103(2) no
C8 N2 H2n 124.0(10) no
N1 N2 H2n 118.0(10) no
C2 C3 H3 119.8 no
C4 C3 H3 119.8 no
C5 C4 H4 119.9 no
C3 C4 H4 119.9 no
C4 C5 H5 119.8 no
C6 C5 H5 119.8 no
N1 C7 H7 120.2 no
C6 C7 H7 120.2 no
C9 C10 H10 120.1 no
C11 C10 H10 120.1 no
C12 C11 H11 119.7 no
C10 C11 H11 119.7 no
C13 C12 H12 119.9 no
C11 C12 H12 119.9 no
C12 C13 H13 120.0 no
C14 C13 H13 120.0 no
C13 C14 H14 119.7 no
C9 C14 H14 119.7 no

loop_
_geom_bond_atom_site_label_1
_geom_bond_atom_site_label_2
_geom_bond_distance
_geom_bond_publ_flag
O1 C2 1.363(2) no
O2 C1 1.363(2) no
O3 C8 1.227(2) no
N1 C7 1.275(2) no
N1 N2 1.374(2) no
N2 C8 1.344(2) no
C1 C2 1.390(2) no
C1 C6 1.391(2) no
C2 C3 1.369(3) no
C3 C4 1.377(3) no
C4 C5 1.370(3) no
C5 C6 1.394(2) no
C6 C7 1.451(2) no
C8 C9 1.489(2) no
C9 C10 1.377(2) no
C9 C14 1.382(2) no
C10 C11 1.381(3) no
C11 C12 1.361(3) no
C12 C13 1.359(3) no
C13 C14 1.374(3) no
O1 H1o 0.860(10) no
O2 H2o 0.860(10) no
N2 H2n 0.860(10) no
C3 H3 0.93 no
C4 H4 0.93 no
C5 H5 0.93 no
C7 H7 0.93 no
C10 H10 0.93 no
C11 H11 0.93 no
C12 H12 0.93 no
C13 H13 0.93 no
C14 H14 0.93 no

loop_
_geom_hbond_atom_site_label_D
_geom_hbond_atom_site_label_H
_geom_hbond_atom_site_label_A
_geom_hbond_site_symmetry_A
_geom_hbond_distance_DH
_geom_hbond_distance_HA
_geom_hbond_distance_DA
_geom_hbond_angle_DHA
_geom_hbond_publ_flag
O1 H1o O2 . 0.860(10) 2.25(3) 2.706(2) 113(2) yes
O1 H1o O2 5_666 0.860(10) 2.14(2) 2.874(2) 144(3) yes
O2 H2o N1 . 0.860(10) 1.770(10) 2.564(2) 153(2) yes
N2 H2n O3 7_765 0.860(10) 1.940(10) 2.783(2) 165(2) yes

loop_
_geom_torsion_atom_site_label_1
_geom_torsion_atom_site_label_2
_geom_torsion_atom_site_label_3
_geom_torsion_atom_site_label_4
_geom_torsion
_geom_torsion_publ_flag
C7 N1 N2 C8 -175.5(2) no
O2 C1 C2 O1 -0.9(3) no
C6 C1 C2 O1 178.1(2) no
O2 C1 C2 C3 179.7(2) no
C6 C1 C2 C3 -1.3(3) no
O1 C2 C3 C4 -179.7(2) no
C1 C2 C3 C4 -0.2(3) no
C2 C3 C4 C5 1.0(3) no
C3 C4 C5 C6 -0.4(3) no
O2 C1 C6 C5 -179.1(2) no
C2 C1 C6 C5 2.0(3) no
O2 C1 C6 C7 3.0(3) no
C2 C1 C6 C7 -175.9(2) no
C4 C5 C6 C1 -1.1(3) no
C4 C5 C6 C7 176.7(2) no
N2 N1 C7 C6 177.3(2) no
C1 C6 C7 N1 4.4(3) no
C5 C6 C7 N1 -173.4(2) no
N1 N2 C8 O3 -3.9(3) no
N1 N2 C8 C9 176.40(10) no
O3 C8 C9 C10 155.1(2) no
N2 C8 C9 C10 -25.2(2) no
O3 C8 C9 C14 -22.2(2) no
N2 C8 C9 C14 157.5(2) no
C14 C9 C10 C11 -0.6(3) no
C8 C9 C10 C11 -177.8(2) no
C9 C10 C11 C12 0.1(3) no
C10 C11 C12 C13 0.3(3) no
C11 C12 C13 C14 -0.3(4) no
C12 C13 C14 C9 -0.1(3) no
C10 C9 C14 C13 0.6(3) no
C8 C9 C14 C13 178.0(2) no

loop_
_cod_related_entry_id
_cod_related_entry_database
_cod_related_entry_code
1 ChemSpider 20180211
